data_4123870
loop_
_publ_author_name
'Yang, Bin-Miao'
'Cai, Pei-Jun'
'Tu, Yong-Qiang'
'Yu, Zhi-Xiang'
'Chen, Zhi-Min'
'Wang, Shuang-Hu'
'Wang, Shao-Hua'
'Zhang, Fu-Min'

_publ_section_title
;
 Organocatalytic Asymmetric Tandem Nazarov Cyclization/Semipinacol
 Rearrangement: Rapid Construction of Chiral Spiro[4.4]nonane-1,6-diones.
;
_journal_issue 26
_journal_name_full 'Journal of the American Chemical Society'
_journal_page_first 8344
_journal_page_last 8347
_journal_paper_doi 10.1021/jacs.5b04049
_journal_volume 137
_journal_year 2015
_chemical_formula_moiety 'C16 H17 Cl O2'
_chemical_formula_sum 'C16 H17 Cl O2'
_chemical_formula_weight 276.74
_chemical_name_systematic
;
 ?
;
_space_group_crystal_system orthorhombic
_space_group_IT_number 19
_space_group_name_Hall 'P 2ac 2ab'
_space_group_name_H-M_alt 'P 21 21 21'
_symmetry_space_group_name_Hall 'P 2ac 2ab'
_symmetry_space_group_name_H-M 'P 21 21 21'
_atom_sites_solution_hydrogens geom
_atom_sites_solution_primary direct
_audit_creation_date 2014-05-19
_audit_creation_method
;
Olex2 1.2
(compiled 2014.03.20 svn.r2914 for OlexSys, GUI svn.r4816)
;
_cell_angle_alpha 90
_cell_angle_beta 90
_cell_angle_gamma 90
_cell_formula_units_Z 4
_cell_length_a 12.6183(6)
_cell_length_b 11.0140(5)
_cell_length_c 10.1521(4)
_cell_measurement_reflns_used 2597
_cell_measurement_temperature 294.53(10)
_cell_measurement_theta_max 70.6100
_cell_measurement_theta_min 4.3150
_cell_volume 1410.92(11)
_computing_cell_refinement
;
CrysAlisPro, Agilent Technologies,
Version 1.171.36.28 (release 01-02-2013 CrysAlis171 .NET)
(compiled Feb  1 2013,16:14:44)
;
_computing_data_collection
;
CrysAlisPro, Agilent Technologies,
Version 1.171.36.28 (release 01-02-2013 CrysAlis171 .NET)
(compiled Feb  1 2013,16:14:44)
;
_computing_data_reduction
;
CrysAlisPro, Agilent Technologies,
Version 1.171.36.28 (release 01-02-2013 CrysAlis171 .NET)
(compiled Feb  1 2013,16:14:44)
;
_computing_molecular_graphics 'Olex2 (Dolomanov et al., 2009)'
_computing_publication_material 'Olex2 (Dolomanov et al., 2009)'
_computing_structure_refinement 'ShelXL (Sheldrick, 2008)'
_computing_structure_solution 'ShelXS (Sheldrick, 2008)'
_diffrn_ambient_temperature 294.53(10)
_diffrn_detector_area_resol_mean 16.0733
_diffrn_measured_fraction_theta_full 0.991
_diffrn_measured_fraction_theta_max 0.979
_diffrn_measurement_device_type 'SuperNova, Dual, Cu at zero, Eos'
_diffrn_measurement_method '\w scans'
_diffrn_orient_matrix_UB_11 0.0074818000
_diffrn_orient_matrix_UB_12 0.1308220000
_diffrn_orient_matrix_UB_13 0.0527418000
_diffrn_orient_matrix_UB_21 -0.0080837000
_diffrn_orient_matrix_UB_22 -0.0479111000
_diffrn_orient_matrix_UB_23 0.1421654000
_diffrn_orient_matrix_UB_31 0.1216627000
_diffrn_orient_matrix_UB_32 -0.0113322000
_diffrn_orient_matrix_UB_33 0.0062526000
_diffrn_radiation_monochromator mirror
_diffrn_radiation_type CuK\a
_diffrn_radiation_wavelength 1.54184
_diffrn_reflns_av_R_equivalents 0.0270
_diffrn_reflns_av_unetI/netI 0.0360
_diffrn_reflns_laue_measured_fraction_full 0.991
_diffrn_reflns_laue_measured_fraction_max 0.979
_diffrn_reflns_limit_h_max 15
_diffrn_reflns_limit_h_min -8
_diffrn_reflns_limit_k_max 13
_diffrn_reflns_limit_k_min -12
_diffrn_reflns_limit_l_max 12
_diffrn_reflns_limit_l_min -12
_diffrn_reflns_number 4625
_diffrn_reflns_point_group_measured_fraction_full 0.988
_diffrn_reflns_point_group_measured_fraction_max 0.973
_diffrn_reflns_theta_full 67.684
_diffrn_reflns_theta_max 70.225
_diffrn_reflns_theta_min 5.331
_diffrn_source 'SuperNova (Cu) X-ray Source'
_exptl_absorpt_coefficient_mu 2.352
_exptl_absorpt_correction_T_max 1.00000
_exptl_absorpt_correction_T_min 0.68848
_exptl_absorpt_correction_type multi-scan
_exptl_absorpt_process_details
;
CrysAlisPro, Agilent Technologies,
Version 1.171.36.28 (release 01-02-2013 CrysAlis171 .NET)
(compiled Feb  1 2013,16:14:44)
Empirical absorption correction using spherical harmonics,
 implemented in SCALE3 ABSPACK scaling algorithm.
;
_exptl_crystal_colour 'clear light colourless'
_exptl_crystal_density_diffrn 1.303
_exptl_crystal_description block
_exptl_crystal_F_000 584
_exptl_crystal_size_max 0.37
_exptl_crystal_size_mid 0.34
_exptl_crystal_size_min 0.33
_refine_diff_density_max 0.162
_refine_diff_density_min -0.160
_refine_diff_density_rms 0.034
_refine_ls_abs_structure_details
;
 Flack x determined using 976 quotients [(I+)-(I-)]/[(I+)+(I-)]
 (Parsons and Flack (2004), Acta Cryst. A60, s61).
;
_refine_ls_abs_structure_Flack -0.003(10)
_refine_ls_extinction_method none
_refine_ls_goodness_of_fit_ref 1.044
_refine_ls_hydrogen_treatment constr
_refine_ls_matrix_type full
_refine_ls_number_parameters 182
_refine_ls_number_reflns 2619
_refine_ls_number_restraints 12
_refine_ls_restrained_S_all 1.044
_refine_ls_R_factor_all 0.0427
_refine_ls_R_factor_gt 0.0405
_refine_ls_shift/su_max 0.000
_refine_ls_shift/su_mean 0.000
_refine_ls_structure_factor_coef Fsqd
_refine_ls_weighting_details
;
 w=1/[\s^2^(Fo^2^)+(0.0630P)^2^+0.0851P]
 where P=(Fo^2^+2Fc^2^)/3
;
_refine_ls_weighting_scheme calc
_refine_ls_wR_factor_gt 0.1070
_refine_ls_wR_factor_ref 0.1095
_reflns_Friedel_coverage 0.715
_reflns_friedel_fraction_full 0.984
_reflns_friedel_fraction_max 0.963
_reflns_number_gt 2460
_reflns_number_total 2619
_reflns_threshold_expression 'I > 2\s(I)'
_cod_data_source_file ja5b04049_si_002.cif
_cod_data_source_block yangbm0519_1
_cod_depositor_comments 'Adding full bibliography for 4123869--4123871.cif.'
_cod_original_cell_volume 1410.91(11)
_cod_database_code 4123870
_shelxl_version_number 2013-2
_shelx_space_group_comment
;
The symmetry employed for this shelxl refinement is uniquely defined
by the following loop, which should always be used as a source of
symmetry information in preference to the above space-group names.
They are only intended as comments.
;
_reflns_odcompleteness_completeness 99.19
_reflns_odcompleteness_iscentric 1
_reflns_odcompleteness_theta 66.97
_olex2_refinement_description
;
1. Fixed Uiso
 At 1.2 times of:
  All C(H) groups, All C(H,H) groups, All C(H,H,H,H) groups
 At 1.5 times of:
  All C(H,H,H) groups
2. Uiso/Uaniso restraints and constraints
Uanis(C8) \\sim Ueq, Uanis(C8') \\sim Ueq: with sigma of 0.01 and sigma for
terminal atoms of 0.02
3. Others
 Fixed Sof: H7AA(0.6) H7AB(0.6) H7BC(0.4) H7BD(0.4) H9AA(0.6) H9AB(0.6)
 H9BC(0.4) H9BD(0.4) C8(0.6) H8A(0.6) H8B(0.6) C8'(0.4) H8'A(0.4) H8'B(0.4)
4.a Ternary CH refined with riding coordinates:
 C1(H1), C3(H3)
4.b Secondary CH2 refined with riding coordinates:
 C2(H2A,H2B), C7(H7AA,H7AB), C7(H7BC,H7BD), C9(H9AA,H9AB), C9(H9BC,H9BD),
 C8(H8A,H8B), C8'(H8'A,H8'B)
4.c Aromatic/amide H refined with riding coordinates:
 C11(H11), C12(H12), C14(H14), C15(H15)
4.d Idealised Me refined as rotating group:
 C16(H16A,H16B,H16C)
;

loop_
_space_group_symop_operation_xyz
'x, y, z'
'-x+1/2, -y, z+1/2'
'x+1/2, -y+1/2, -z'
'-x, y+1/2, -z+1/2'

loop_
_atom_site_label
_atom_site_type_symbol
_atom_site_fract_x
_atom_site_fract_y
_atom_site_fract_z
_atom_site_U_iso_or_equiv
_atom_site_adp_type
_atom_site_occupancy
_atom_site_site_symmetry_order
_atom_site_calc_flag
_atom_site_refinement_flags_posn
_atom_site_refinement_flags_adp
_atom_site_refinement_flags_occupancy
_atom_site_disorder_assembly
_atom_site_disorder_group
Cl1 Cl 0.65434(8) 0.58504(9) 0.08346(7) 0.0777(3) Uani 1 1 d . . . . .
O1 O 0.5972(2) 0.9152(2) 0.9237(2) 0.0770(6) Uani 1 1 d . . . . .
O2 O 0.6530(2) 0.63353(19) 0.7653(2) 0.0729(6) Uani 1 1 d . . . . .
C1 C 0.5324(2) 0.8240(3) 0.5974(3) 0.0543(6) Uani 1 1 d . . . . .
H1 H 0.5065 0.9048 0.5732 0.065 Uiso 1 1 calc R . . . .
C2 C 0.4440(2) 0.7634(3) 0.6773(3) 0.0653(8) Uani 1 1 d . . . . .
H2A H 0.3759 0.7740 0.6344 0.078 Uiso 1 1 calc R . . . .
H2B H 0.4575 0.6772 0.6877 0.078 Uiso 1 1 calc R . . . .
C3 C 0.4459(2) 0.8280(3) 0.8107(3) 0.0607(7) Uani 1 1 d . . . . .
H3 H 0.4016 0.9008 0.8039 0.073 Uiso 1 1 calc R . . . .
C4 C 0.5596(3) 0.8685(2) 0.8263(3) 0.0558(7) Uani 1 1 d . . . . .
C5 C 0.6222(2) 0.8437(2) 0.7001(3) 0.0499(6) Uani 1 1 d . . . . .
C6 C 0.6880(2) 0.7279(3) 0.7263(2) 0.0528(6) Uani 1 1 d . . . . .
C7 C 0.8017(3) 0.7546(4) 0.6967(5) 0.0842(11) Uani 1 1 d . . . . .
H7AA H 0.8481 0.7102 0.7557 0.101 Uiso 0.6 1 calc R . P A 1
H7AB H 0.8188 0.7331 0.6065 0.101 Uiso 0.6 1 calc R . P A 1
H7BC H 0.8327 0.6908 0.6433 0.101 Uiso 0.4 1 calc R . P A 2
H7BD H 0.8424 0.7630 0.7772 0.101 Uiso 0.4 1 calc R . P A 2
C9 C 0.7066(3) 0.9392(3) 0.6670(3) 0.0670(8) Uani 1 1 d . . . . .
H9AA H 0.6912 1.0154 0.7109 0.080 Uiso 0.6 1 calc R . P B 1
H9AB H 0.7097 0.9533 0.5728 0.080 Uiso 0.6 1 calc R . P B 1
H9BC H 0.6795 0.9951 0.6014 0.080 Uiso 0.4 1 calc R . P B 2
H9BD H 0.7246 0.9851 0.7454 0.080 Uiso 0.4 1 calc R . P B 2
C10 C 0.5646(2) 0.7624(3) 0.4706(3) 0.0519(6) Uani 1 1 d . . . . .
C11 C 0.5775(2) 0.8305(3) 0.3566(3) 0.0571(7) Uani 1 1 d . . . . .
H11 H 0.5671 0.9140 0.3601 0.069 Uiso 1 1 calc R . . . .
C12 C 0.6053(3) 0.7772(3) 0.2373(3) 0.0616(7) Uani 1 1 d . . . . .
H12 H 0.6125 0.8241 0.1616 0.074 Uiso 1 1 calc R . . . .
C13 C 0.6219(3) 0.6544(3) 0.2335(3) 0.0586(7) Uani 1 1 d . . . . .
C14 C 0.6113(3) 0.5838(3) 0.3439(3) 0.0707(8) Uani 1 1 d . . . . .
H14 H 0.6235 0.5006 0.3400 0.085 Uiso 1 1 calc R . . . .
C15 C 0.5824(3) 0.6380(3) 0.4608(3) 0.0675(9) Uani 1 1 d . . . . .
H15 H 0.5745 0.5900 0.5355 0.081 Uiso 1 1 calc R . . . .
C16 C 0.4073(3) 0.7543(4) 0.9279(4) 0.0771(9) Uani 1 1 d . . . . .
H16A H 0.4501 0.6828 0.9370 0.116 Uiso 1 1 calc GR . . . .
H16B H 0.3348 0.7312 0.9142 0.116 Uiso 1 1 calc GR . . . .
H16C H 0.4126 0.8024 1.0065 0.116 Uiso 1 1 calc GR . . . .
C8 C 0.8115(5) 0.8852(6) 0.7173(9) 0.0847(18) Uani 0.6 1 d . U P C 1
H8A H 0.8711 0.9176 0.6681 0.102 Uiso 0.6 1 calc R . P C 1
H8B H 0.8215 0.9035 0.8099 0.102 Uiso 0.6 1 calc R . P C 1
C8' C 0.7976(8) 0.8792(9) 0.6180(11) 0.076(2) Uani 0.4 1 d . U P C 2
H8'A H 0.8608 0.9269 0.6343 0.091 Uiso 0.4 1 calc R . P C 2
H8'B H 0.7913 0.8649 0.5241 0.091 Uiso 0.4 1 calc R . P C 2

loop_
_atom_site_aniso_label
_atom_site_aniso_U_11
_atom_site_aniso_U_22
_atom_site_aniso_U_33
_atom_site_aniso_U_23
_atom_site_aniso_U_13
_atom_site_aniso_U_12
Cl1 0.0925(5) 0.0922(6) 0.0484(4) -0.0128(4) 0.0052(4) -0.0116(5)
O1 0.0932(16) 0.0763(15) 0.0614(13) -0.0242(12) 0.0000(11) -0.0076(13)
O2 0.1049(18) 0.0487(10) 0.0651(13) 0.0114(9) 0.0080(13) 0.0111(11)
C1 0.0617(15) 0.0506(13) 0.0505(15) 0.0030(11) -0.0051(12) 0.0051(12)
C2 0.0564(15) 0.079(2) 0.0610(18) -0.0139(15) 0.0024(13) -0.0056(15)
C3 0.0616(16) 0.0594(15) 0.0611(17) -0.0080(13) 0.0058(13) 0.0097(13)
C4 0.0707(17) 0.0435(12) 0.0533(16) -0.0069(11) -0.0010(13) 0.0077(12)
C5 0.0599(14) 0.0420(12) 0.0479(13) 0.0009(10) -0.0004(11) 0.0027(11)
C6 0.0708(17) 0.0507(14) 0.0370(12) -0.0014(11) -0.0027(10) 0.0099(12)
C7 0.0682(19) 0.089(3) 0.095(3) 0.007(2) -0.0022(19) 0.0173(19)
C9 0.079(2) 0.0531(15) 0.0690(19) 0.0045(14) 0.0018(15) -0.0114(14)
C10 0.0566(14) 0.0538(14) 0.0452(14) 0.0038(11) -0.0049(10) -0.0037(12)
C11 0.0636(15) 0.0530(14) 0.0547(16) 0.0078(12) -0.0033(12) 0.0000(12)
C12 0.0695(18) 0.0679(17) 0.0474(14) 0.0114(13) -0.0021(12) -0.0096(14)
C13 0.0621(15) 0.0692(17) 0.0446(14) -0.0037(12) 0.0000(12) -0.0092(13)
C14 0.108(3) 0.0512(15) 0.0526(16) -0.0023(13) -0.0026(16) -0.0057(17)
C15 0.107(3) 0.0522(15) 0.0437(15) 0.0039(12) 0.0011(15) -0.0049(16)
C16 0.078(2) 0.084(2) 0.069(2) -0.0042(17) 0.0144(16) -0.0043(18)
C8 0.068(3) 0.090(4) 0.096(5) -0.005(4) -0.010(3) -0.019(3)
C8' 0.069(5) 0.078(5) 0.081(6) 0.008(5) 0.014(4) -0.005(4)

loop_
_atom_type_symbol
_atom_type_description
_atom_type_scat_dispersion_real
_atom_type_scat_dispersion_imag
_atom_type_scat_source
C C 0.0181 0.0091 'International Tables Vol C Tables 4.2.6.8 and 6.1.1.4'
H H 0.0000 0.0000 'International Tables Vol C Tables 4.2.6.8 and 6.1.1.4'
O O 0.0492 0.0322 'International Tables Vol C Tables 4.2.6.8 and 6.1.1.4'
Cl Cl 0.3639 0.7018 'International Tables Vol C Tables 4.2.6.8 and 6.1.1.4'

loop_
_geom_angle_atom_site_label_1
_geom_angle_atom_site_label_2
_geom_angle_atom_site_label_3
_geom_angle
C2 C1 H1 106.5
C2 C1 C5 103.7(2)
C5 C1 H1 106.5
C10 C1 H1 106.5
C10 C1 C2 116.9(2)
C10 C1 C5 116.0(2)
C1 C2 H2A 110.8
C1 C2 H2B 110.8
H2A C2 H2B 108.9
C3 C2 C1 104.7(2)
C3 C2 H2A 110.8
C3 C2 H2B 110.8
C2 C3 H3 108.0
C4 C3 C2 104.2(2)
C4 C3 H3 108.0
C4 C3 C16 112.3(3)
C16 C3 C2 116.0(3)
C16 C3 H3 108.0
O1 C4 C3 125.6(3)
O1 C4 C5 123.9(3)
C3 C4 C5 110.4(2)
C4 C5 C1 102.2(2)
C4 C5 C6 106.3(2)
C4 C5 C9 114.8(2)
C6 C5 C1 113.1(2)
C9 C5 C1 117.0(2)
C9 C5 C6 103.4(2)
O2 C6 C5 125.2(3)
O2 C6 C7 126.2(3)
C7 C6 C5 108.6(3)
C6 C7 H7AA 110.9
C6 C7 H7AB 110.9
C6 C7 H7BC 111.0
C6 C7 H7BD 111.0
C6 C7 C8' 103.9(4)
H7AA C7 H7AB 108.9
H7BC C7 H7BD 109.0
C8 C7 C6 104.3(4)
C8 C7 H7AA 110.9
C8 C7 H7AB 110.9
C8' C7 H7BC 111.0
C8' C7 H7BD 111.0
C5 C9 H9AA 110.7
C5 C9 H9AB 110.7
C5 C9 H9BC 110.0
C5 C9 H9BD 110.0
C5 C9 C8 105.1(3)
H9AA C9 H9AB 108.8
H9BC C9 H9BD 108.3
C8 C9 H9AA 110.7
C8 C9 H9AB 110.7
C8' C9 C5 108.7(5)
C8' C9 H9BC 110.0
C8' C9 H9BD 110.0
C11 C10 C1 120.0(3)
C11 C10 C15 117.0(3)
C15 C10 C1 123.1(3)
C10 C11 H11 119.1
C10 C11 C12 121.8(3)
C12 C11 H11 119.1
C11 C12 H12 120.7
C13 C12 C11 118.7(3)
C13 C12 H12 120.7
C12 C13 Cl1 119.4(2)
C12 C13 C14 121.5(3)
C14 C13 Cl1 119.1(2)
C13 C14 H14 120.5
C13 C14 C15 119.0(3)
C15 C14 H14 120.5
C10 C15 H15 119.0
C14 C15 C10 122.0(3)
C14 C15 H15 119.0
C3 C16 H16A 109.5
C3 C16 H16B 109.5
C3 C16 H16C 109.5
H16A C16 H16B 109.5
H16A C16 H16C 109.5
H16B C16 H16C 109.5
C7 C8 C9 105.1(4)
C7 C8 H8A 110.7
C7 C8 H8B 110.7
C9 C8 H8A 110.7
C9 C8 H8B 110.7
H8A C8 H8B 108.8
C7 C8' H8'A 110.8
C7 C8' H8'B 110.8
C9 C8' C7 104.6(6)
C9 C8' H8'A 110.8
C9 C8' H8'B 110.8
H8'A C8' H8'B 108.9

loop_
_geom_bond_atom_site_label_1
_geom_bond_atom_site_label_2
_geom_bond_distance
Cl1 C13 1.753(3)
O1 C4 1.211(4)
O2 C6 1.197(4)
C1 H1 0.9800
C1 C2 1.533(4)
C1 C5 1.555(4)
C1 C10 1.510(4)
C2 H2A 0.9700
C2 H2B 0.9700
C2 C3 1.531(4)
C3 H3 0.9800
C3 C4 1.511(5)
C3 C16 1.521(5)
C4 C5 1.530(4)
C5 C6 1.544(4)
C5 C9 1.534(4)
C6 C7 1.495(5)
C7 H7AA 0.9700
C7 H7AB 0.9700
C7 H7BC 0.9700
C7 H7BD 0.9700
C7 C8 1.459(8)
C7 C8' 1.589(11)
C9 H9AA 0.9700
C9 H9AB 0.9700
C9 H9BC 0.9700
C9 H9BD 0.9700
C9 C8 1.538(8)
C9 C8' 1.414(10)
C10 C11 1.388(4)
C10 C15 1.392(4)
C11 H11 0.9300
C11 C12 1.390(4)
C12 H12 0.9300
C12 C13 1.370(5)
C13 C14 1.370(4)
C14 H14 0.9300
C14 C15 1.378(5)
C15 H15 0.9300
C16 H16A 0.9600
C16 H16B 0.9600
C16 H16C 0.9600
C8 H8A 0.9700
C8 H8B 0.9700
C8' H8'A 0.9700
C8' H8'B 0.9700

loop_
_geom_torsion_atom_site_label_1
_geom_torsion_atom_site_label_2
_geom_torsion_atom_site_label_3
_geom_torsion_atom_site_label_4
_geom_torsion
Cl1 C13 C14 C15 -177.9(3)
O1 C4 C5 C1 -162.6(3)
O1 C4 C5 C6 78.6(3)
O1 C4 C5 C9 -34.9(4)
O2 C6 C7 C8 -152.7(4)
O2 C6 C7 C8' 167.0(5)
C1 C2 C3 C4 -28.1(3)
C1 C2 C3 C16 -152.1(3)
C1 C5 C6 O2 -58.4(4)
C1 C5 C6 C7 122.3(3)
C1 C5 C9 C8 -142.0(4)
C1 C5 C9 C8' -99.9(6)
C1 C10 C11 C12 -178.9(3)
C1 C10 C15 C14 179.7(3)
C2 C1 C5 C4 -33.6(3)
C2 C1 C5 C6 80.2(3)
C2 C1 C5 C9 -159.8(3)
C2 C1 C10 C11 133.8(3)
C2 C1 C10 C15 -45.9(4)
C2 C3 C4 O1 -173.9(3)
C2 C3 C4 C5 6.7(3)
C3 C4 C5 C1 16.8(3)
C3 C4 C5 C6 -102.0(3)
C3 C4 C5 C9 144.5(3)
C4 C5 C6 O2 52.9(4)
C4 C5 C6 C7 -126.4(3)
C4 C5 C9 C8 98.3(4)
C4 C5 C9 C8' 140.4(6)
C5 C1 C2 C3 39.0(3)
C5 C1 C10 C11 -103.4(3)
C5 C1 C10 C15 76.9(4)
C5 C6 C7 C8 26.5(5)
C5 C6 C7 C8' -13.8(6)
C5 C9 C8 C7 34.2(6)
C5 C9 C8' C7 -33.9(8)
C6 C5 C9 C8 -17.0(4)
C6 C5 C9 C8' 25.1(6)
C6 C7 C8 C9 -37.0(6)
C6 C7 C8' C9 29.4(8)
C9 C5 C6 O2 174.1(3)
C9 C5 C6 C7 -5.2(3)
C10 C1 C2 C3 167.9(2)
C10 C1 C5 C4 -163.1(2)
C10 C1 C5 C6 -49.3(3)
C10 C1 C5 C9 70.7(3)
C10 C11 C12 C13 -1.0(5)
C11 C10 C15 C14 0.0(5)
C11 C12 C13 Cl1 178.7(2)
C11 C12 C13 C14 0.2(5)
C12 C13 C14 C15 0.6(5)
C13 C14 C15 C10 -0.7(6)
C15 C10 C11 C12 0.9(5)
C16 C3 C4 O1 -47.5(4)
C16 C3 C4 C5 133.1(3)
C8 C7 C8' C9 -66.3(7)
C8 C9 C8' C7 57.6(6)
C8' C7 C8 C9 57.5(7)
C8' C9 C8 C7 -67.1(8)
